data_2017973
loop_
_publ_author_name
'Roll, Joachim'
'Tewes, Heiko'
'Castillo Soto, Eduardo'
'O\~nate Rodr\'iguez, Enrique'

_publ_section_title
;
 Tricarbonyl(\h^5^-cyclopentadienyl)(trifluorohydroxyborato)tungsten
;
_journal_coeditor_code EG3068
_journal_issue 2
_journal_name_full 'Acta Crystallographica Section C'
_journal_page_first m43
_journal_page_last m45
_journal_paper_doi 10.1107/S0108270111000631
_journal_volume 67
_journal_year 2011
_chemical_formula_iupac '[W (C5 H5) (H O B F3) (C O)3]'
_chemical_formula_moiety 'C8 H6 B F3 O4 W'
_chemical_formula_sum 'C8 H6 B F3 O4 W'
_chemical_formula_weight 417.79
_chemical_name_systematic
;
Tricarbonyl(\h^5^-cyclopentadienyl)(trifluorohydroxyborato)tungsten
;
_space_group_IT_number 14
_symmetry_cell_setting monoclinic
_symmetry_space_group_name_Hall '-P 2yn'
_symmetry_space_group_name_H-M 'P 1 21/n 1'
_atom_sites_solution_hydrogens geom
_atom_sites_solution_primary direct
_atom_sites_solution_secondary difmap
_audit_creation_method SHELXL-97
_cell_angle_alpha 90.00
_cell_angle_beta 95.297(2)
_cell_angle_gamma 90.00
_cell_formula_units_Z 4
_cell_length_a 10.7679(17)
_cell_length_b 8.5489(14)
_cell_length_c 11.4313(18)
_cell_measurement_reflns_used 930
_cell_measurement_temperature 100(2)
_cell_measurement_theta_max 29
_cell_measurement_theta_min 2
_cell_volume 1047.8(3)
_computing_cell_refinement 'SAINT-Plus (Bruker, 2000)'
_computing_data_collection 'SMART (Bruker, 2000)'
_computing_data_reduction 'SAINT-Plus (Bruker, 2000)'
_computing_molecular_graphics 'XP in SHELXTL (Sheldrick, 2008)'
_computing_publication_material 'XCIF in SHELXTL (Sheldrick, 2008)'
_computing_structure_refinement 'SHELXL97 (Sheldrick, 2008)'
_computing_structure_solution 'SHELXS97 (Sheldrick, 2008)'
_diffrn_ambient_temperature 100(2)
_diffrn_detector_area_resol_mean 8.26
_diffrn_measured_fraction_theta_full 0.997
_diffrn_measured_fraction_theta_max 0.944
_diffrn_measurement_device_type 'Bruker SMART APEX CCD'
_diffrn_measurement_method '\w rotations with narrow frames'
_diffrn_radiation_monochromator graphite
_diffrn_radiation_source 'normal-focus sealed tube'
_diffrn_radiation_type MoK\a
_diffrn_radiation_wavelength 0.71073
_diffrn_reflns_av_R_equivalents 0.0251
_diffrn_reflns_av_sigmaI/netI 0.0255
_diffrn_reflns_limit_h_max 14
_diffrn_reflns_limit_h_min -14
_diffrn_reflns_limit_k_max 11
_diffrn_reflns_limit_k_min -11
_diffrn_reflns_limit_l_max 15
_diffrn_reflns_limit_l_min -14
_diffrn_reflns_number 12253
_diffrn_reflns_theta_full 27.50
_diffrn_reflns_theta_max 28.50
_diffrn_reflns_theta_min 2.49
_diffrn_standards_decay_% 0
_exptl_absorpt_coefficient_mu 11.066
_exptl_absorpt_correction_T_max 0.437
_exptl_absorpt_correction_T_min 0.345
_exptl_absorpt_correction_type multi-scan
_exptl_absorpt_process_details
;
(SADABS; Sheldrick, 2003)
;
_exptl_crystal_colour orange
_exptl_crystal_density_diffrn 2.648
_exptl_crystal_density_method 'not measured'
_exptl_crystal_description 'irregular block'
_exptl_crystal_F_000 768
_exptl_crystal_size_max 0.14
_exptl_crystal_size_mid 0.12
_exptl_crystal_size_min 0.06
_refine_diff_density_max 1.151
_refine_diff_density_min -0.740
_refine_ls_extinction_method none
_refine_ls_goodness_of_fit_ref 1.026
_refine_ls_hydrogen_treatment mixed
_refine_ls_matrix_type full
_refine_ls_number_parameters 158
_refine_ls_number_reflns 2507
_refine_ls_number_restraints 0
_refine_ls_restrained_S_all 1.026
_refine_ls_R_factor_all 0.0234
_refine_ls_R_factor_gt 0.0201
_refine_ls_shift/su_max 0.005
_refine_ls_shift/su_mean 0.001
_refine_ls_structure_factor_coef Fsqd
_refine_ls_weighting_details 'calc w=1/[\s^2^(Fo^2^)+(0.0222P)^2^+0.0000P] where P=(Fo^2^+2Fc^2^)/3'
_refine_ls_weighting_scheme calc
_refine_ls_wR_factor_gt 0.0425
_refine_ls_wR_factor_ref 0.0434
_reflns_number_gt 2289
_reflns_number_total 2507
_reflns_threshold_expression I>2\s(I)
_cod_data_source_file eg3068.cif
_cod_data_source_block I
_cod_original_sg_symbol_H-M 'P 21/n'
_cod_database_code 2017973
_cod_database_fobs_code 2017973

loop_
_symmetry_equiv_pos_as_xyz
'x, y, z'
'-x+1/2, y+1/2, -z+1/2'
'-x, -y, -z'
'x-1/2, -y-1/2, z-1/2'

loop_
_atom_site_type_symbol
_atom_site_label
_atom_site_fract_x
_atom_site_fract_y
_atom_site_fract_z
_atom_site_U_iso_or_equiv
_atom_site_adp_type
_atom_site_calc_flag
_atom_site_refinement_flags
_atom_site_occupancy
_atom_site_disorder_assembly
_atom_site_disorder_group
W W1 0.779847(12) 0.196639(16) 1.020381(12) 0.01404(5) Uani d . 1 . .
O O1 0.9820(2) 0.0660(3) 1.2103(2) 0.0271(6) Uani d . 1 . .
O O2 1.0322(3) 0.2772(3) 0.9132(2) 0.0284(6) Uani d . 1 . .
O O3 0.7076(3) -0.1585(3) 1.0379(3) 0.0265(6) Uani d . 1 . .
O O4 0.7197(3) 0.1717(3) 0.8363(2) 0.0217(6) Uani d . 1 . .
H H6 0.749(5) 0.238(6) 0.802(4) 0.041(16) Uiso d . 1 . .
F F1 0.6827(2) -0.0869(3) 0.7783(2) 0.0377(6) Uani d . 1 . .
F F2 0.5229(2) 0.0603(3) 0.8310(2) 0.0341(6) Uani d . 1 . .
F F3 0.6065(2) 0.1127(3) 0.65959(19) 0.0297(5) Uani d . 1 . .
B B1 0.6304(4) 0.0628(5) 0.7739(4) 0.0225(9) Uani d . 1 . .
C C1 0.7713(3) 0.4020(4) 1.1458(3) 0.0204(8) Uani d . 1 . .
H H1 0.8447 0.4356 1.1914 0.024 Uiso calc R 1 . .
C C2 0.7261(4) 0.4588(4) 1.0334(3) 0.0228(8) Uani d . 1 . .
H H2 0.7642 0.5367 0.9894 0.027 Uiso calc R 1 . .
C C3 0.6142(4) 0.3788(5) 0.9990(3) 0.0260(9) Uani d . 1 . .
H H3 0.5638 0.3950 0.9273 0.031 Uiso calc R 1 . .
C C4 0.5885(4) 0.2713(5) 1.0864(4) 0.0245(9) Uani d . 1 . .
H H4 0.5190 0.2027 1.0848 0.029 Uiso calc R 1 . .
C C5 0.6865(4) 0.2850(4) 1.1779(3) 0.0208(8) Uani d . 1 . .
H H5 0.6942 0.2261 1.2487 0.025 Uiso calc R 1 . .
C C6 0.9082(3) 0.1145(4) 1.1418(3) 0.0197(8) Uani d . 1 . .
C C7 0.9415(4) 0.2416(5) 0.9504(3) 0.0212(8) Uani d . 1 . .
C C8 0.7382(3) -0.0317(5) 1.0250(3) 0.0197(8) Uani d . 1 . .

loop_
_atom_site_aniso_label
_atom_site_aniso_U_11
_atom_site_aniso_U_22
_atom_site_aniso_U_33
_atom_site_aniso_U_12
_atom_site_aniso_U_13
_atom_site_aniso_U_23
W1 0.01404(8) 0.01421(8) 0.01400(8) 0.00126(6) 0.00207(5) -0.00105(6)
O1 0.0260(15) 0.0255(15) 0.0280(15) 0.0018(12) -0.0065(12) 0.0030(12)
O2 0.0218(15) 0.0369(17) 0.0277(16) 0.0006(13) 0.0095(12) 0.0013(13)
O3 0.0266(15) 0.0201(15) 0.0319(16) -0.0020(12) -0.0023(12) -0.0025(12)
O4 0.0281(15) 0.0207(15) 0.0164(14) -0.0021(12) 0.0026(11) -0.0006(11)
F1 0.0532(16) 0.0248(13) 0.0332(14) 0.0098(12) -0.0060(12) -0.0077(11)
F2 0.0266(13) 0.0465(16) 0.0293(13) -0.0090(11) 0.0030(10) -0.0034(11)
F3 0.0327(13) 0.0344(14) 0.0209(12) 0.0009(11) -0.0026(10) -0.0031(10)
B1 0.025(2) 0.023(2) 0.019(2) -0.0001(18) 0.0002(17) -0.0034(17)
C1 0.0205(18) 0.0179(19) 0.023(2) 0.0009(15) 0.0037(15) -0.0080(16)
C2 0.031(2) 0.0126(18) 0.026(2) 0.0033(16) 0.0124(16) 0.0033(15)
C3 0.027(2) 0.026(2) 0.024(2) 0.0178(18) -0.0020(16) -0.0046(17)
C4 0.0161(19) 0.023(2) 0.035(2) 0.0005(16) 0.0069(16) -0.0084(17)
C5 0.024(2) 0.022(2) 0.0179(19) 0.0056(16) 0.0082(15) -0.0023(15)
C6 0.0195(19) 0.0172(19) 0.023(2) -0.0041(15) 0.0044(15) -0.0037(15)
C7 0.020(2) 0.024(2) 0.020(2) 0.0034(16) 0.0008(16) -0.0018(16)
C8 0.0207(18) 0.022(2) 0.0161(18) 0.0023(16) -0.0019(14) -0.0026(15)

loop_
_atom_type_symbol
_atom_type_description
_atom_type_scat_dispersion_real
_atom_type_scat_dispersion_imag
_atom_type_scat_source
C C 0.0033 0.0016 'International Tables Vol C Tables 4.2.6.8 and 6.1.1.4'
H H 0.0000 0.0000 'International Tables Vol C Tables 4.2.6.8 and 6.1.1.4'
B B 0.0013 0.0007 'International Tables Vol C Tables 4.2.6.8 and 6.1.1.4'
F F 0.0171 0.0103 'International Tables Vol C Tables 4.2.6.8 and 6.1.1.4'
O O 0.0106 0.0060 'International Tables Vol C Tables 4.2.6.8 and 6.1.1.4'
W W -0.8490 6.8722 'International Tables Vol C Tables 4.2.6.8 and 6.1.1.4'

loop_
_geom_angle_atom_site_label_1
_geom_angle_atom_site_label_2
_geom_angle_atom_site_label_3
_geom_angle_site_symmetry_1
_geom_angle_site_symmetry_3
_geom_angle
_geom_angle_publ_flag
C6 W1 C8 . . 77.36(15) yes
C6 W1 C7 . . 77.01(15) yes
C8 W1 C7 . . 113.53(15) no
C6 W1 O4 . . 140.50(13) no
C8 W1 O4 . . 83.21(13) yes
C7 W1 O4 . . 79.86(13) yes
C6 W1 C5 . . 83.93(14) no
C8 W1 C5 . . 100.74(14) no
C7 W1 C5 . . 135.39(15) no
O4 W1 C5 . . 133.82(12) no
C6 W1 C1 . . 84.18(14) no
C8 W1 C1 . . 135.46(14) no
C7 W1 C1 . . 100.93(14) no
O4 W1 C1 . . 131.79(12) no
C5 W1 C1 . . 36.54(13) no
C6 W1 C2 . . 117.12(15) no
C8 W1 C2 . . 151.65(15) no
C7 W1 C2 . . 94.06(15) no
O4 W1 C2 . . 95.97(12) no
C5 W1 C2 . . 59.81(13) no
C1 W1 C2 . . 35.89(13) no
C6 W1 C4 . . 116.40(15) no
C8 W1 C4 . . 92.92(14) no
C7 W1 C4 . . 152.91(16) no
O4 W1 C4 . . 98.49(13) no
C5 W1 C4 . . 35.77(14) no
C1 W1 C4 . . 59.96(13) no
C2 W1 C4 . . 59.05(14) no
C6 W1 C3 . . 140.56(14) no
C8 W1 C3 . . 118.39(15) no
C7 W1 C3 . . 120.24(15) no
O4 W1 C3 . . 78.93(12) no
C5 W1 C3 . . 58.54(13) no
C1 W1 C3 . . 58.85(13) no
C2 W1 C3 . . 35.01(14) no
C4 W1 C3 . . 34.68(14) no
B1 O4 W1 . . 131.2(2) yes
B1 O4 H6 . . 120(4) yes
W1 O4 H6 . . 109(4) no
F3 B1 F2 . . 111.2(3) no
F3 B1 F1 . . 111.0(3) no
F2 B1 F1 . . 108.8(3) no
F3 B1 O4 . . 108.7(3) no
F2 B1 O4 . . 108.6(3) no
F1 B1 O4 . . 108.5(3) no
C2 C1 C5 . . 107.4(3) no
C2 C1 W1 . . 74.0(2) no
C5 C1 W1 . . 71.6(2) no
C2 C1 H1 . . 126.3 no
C5 C1 H1 . . 126.3 no
W1 C1 H1 . . 120.0 no
C3 C2 C1 . . 107.5(3) no
C3 C2 W1 . . 74.0(2) no
C1 C2 W1 . . 70.1(2) no
C3 C2 H2 . . 126.3 no
C1 C2 H2 . . 126.3 no
W1 C2 H2 . . 121.3 no
C4 C3 C2 . . 109.8(4) no
C4 C3 W1 . . 72.0(2) no
C2 C3 W1 . . 71.0(2) no
C4 C3 H3 . . 125.1 no
C2 C3 H3 . . 125.1 no
W1 C3 H3 . . 123.5 no
C3 C4 C5 . . 106.8(3) no
C3 C4 W1 . . 73.3(2) no
C5 C4 W1 . . 69.2(2) no
C3 C4 H4 . . 126.6 no
C5 C4 H4 . . 126.6 no
W1 C4 H4 . . 122.6 no
C4 C5 C1 . . 108.6(3) no
C4 C5 W1 . . 75.0(2) no
C1 C5 W1 . . 71.8(2) no
C4 C5 H5 . . 125.7 no
C1 C5 H5 . . 125.7 no
W1 C5 H5 . . 119.2 no
O1 C6 W1 . . 179.1(3) no
O2 C7 W1 . . 175.4(3) no
O3 C8 W1 . . 172.7(3) no

loop_
_geom_bond_atom_site_label_1
_geom_bond_atom_site_label_2
_geom_bond_site_symmetry_2
_geom_bond_distance
_geom_bond_publ_flag
W1 C6 . 1.994(4) yes
W1 C8 . 2.005(4) yes
W1 C7 . 2.018(4) yes
W1 O4 . 2.155(3) yes
W1 C5 . 2.271(4) yes
W1 C1 . 2.274(3) yes
W1 C2 . 2.323(4) yes
W1 C4 . 2.347(4) yes
W1 C3 . 2.363(4) yes
O1 C6 . 1.141(4) yes
O2 C7 . 1.142(4) yes
O3 C8 . 1.146(4) yes
O4 B1 . 1.474(5) yes
O4 H6 . 0.77(5) yes
F1 B1 . 1.397(5) yes
F2 B1 . 1.380(5) yes
F3 B1 . 1.376(5) yes
C1 C2 . 1.417(5) no
C1 C5 . 1.425(5) no
C1 H1 . 0.9500 no
C2 C3 . 1.410(6) no
C2 H2 . 0.9500 no
C3 C4 . 1.404(6) no
C3 H3 . 0.9500 no
C4 C5 . 1.420(5) no
C4 H4 . 0.9500 no
C5 H5 . 0.9500 no

loop_
_geom_hbond_atom_site_label_D
_geom_hbond_atom_site_label_H
_geom_hbond_atom_site_label_A
_geom_hbond_site_symmetry_A
_geom_hbond_distance_DH
_geom_hbond_distance_HA
_geom_hbond_distance_DA
_geom_hbond_angle_DHA
O4 H6 F1 2_656 0.77(5) 1.94(5) 2.708(4) 177(6)

loop_
_geom_torsion_atom_site_label_1
_geom_torsion_atom_site_label_2
_geom_torsion_atom_site_label_3
_geom_torsion_atom_site_label_4
_geom_torsion_site_symmetry_1
_geom_torsion_site_symmetry_2
_geom_torsion_site_symmetry_3
_geom_torsion_site_symmetry_4
_geom_torsion
_geom_torsion_publ_flag
C6 W1 O4 B1 . . . . 88.3(4) ?
C8 W1 O4 B1 . . . . 27.6(3) ?
C7 W1 O4 B1 . . . . 143.1(3) ?
C5 W1 O4 B1 . . . . -70.7(3) ?
C1 W1 O4 B1 . . . . -121.3(3) ?
C2 W1 O4 B1 . . . . -123.8(3) ?
C4 W1 O4 B1 . . . . -64.3(3) ?
C3 W1 O4 B1 . . . . -93.1(3) ?
W1 O4 B1 F3 . . . . 168.7(2) ?
W1 O4 B1 F2 . . . . 47.6(4) ?
W1 O4 B1 F1 . . . . -70.5(4) ?
C6 W1 C1 C2 . . . . 157.3(2) ?
C8 W1 C1 C2 . . . . -137.4(2) ?
C7 W1 C1 C2 . . . . 81.7(2) ?
O4 W1 C1 C2 . . . . -4.4(3) ?
C5 W1 C1 C2 . . . . -115.1(3) ?
C4 W1 C1 C2 . . . . -77.6(2) ?
C3 W1 C1 C2 . . . . -37.1(2) ?
C6 W1 C1 C5 . . . . -87.7(2) ?
C8 W1 C1 C5 . . . . -22.3(3) ?
C7 W1 C1 C5 . . . . -163.2(2) ?
O4 W1 C1 C5 . . . . 110.7(2) ?
C2 W1 C1 C5 . . . . 115.1(3) ?
C4 W1 C1 C5 . . . . 37.5(2) ?
C3 W1 C1 C5 . . . . 78.0(2) ?
C5 C1 C2 C3 . . . . 0.9(4) ?
W1 C1 C2 C3 . . . . 65.2(3) ?
C5 C1 C2 W1 . . . . -64.3(2) ?
C6 W1 C2 C3 . . . . -141.4(2) ?
C8 W1 C2 C3 . . . . -25.8(4) ?
C7 W1 C2 C3 . . . . 141.1(2) ?
O4 W1 C2 C3 . . . . 60.9(2) ?
C5 W1 C2 C3 . . . . -77.2(2) ?
C1 W1 C2 C3 . . . . -115.8(3) ?
C4 W1 C2 C3 . . . . -35.4(2) ?
C6 W1 C2 C1 . . . . -25.6(3) ?
C8 W1 C2 C1 . . . . 90.0(4) ?
C7 W1 C2 C1 . . . . -103.1(2) ?
O4 W1 C2 C1 . . . . 176.7(2) ?
C5 W1 C2 C1 . . . . 38.6(2) ?
C4 W1 C2 C1 . . . . 80.4(2) ?
C3 W1 C2 C1 . . . . 115.8(3) ?
C1 C2 C3 C4 . . . . -0.7(4) ?
W1 C2 C3 C4 . . . . 61.9(3) ?
C1 C2 C3 W1 . . . . -62.6(2) ?
C6 W1 C3 C4 . . . . -58.2(3) ?
C8 W1 C3 C4 . . . . 47.2(3) ?
C7 W1 C3 C4 . . . . -165.6(2) ?
O4 W1 C3 C4 . . . . 123.2(2) ?
C5 W1 C3 C4 . . . . -38.1(2) ?
C1 W1 C3 C4 . . . . -81.1(3) ?
C2 W1 C3 C4 . . . . -119.2(3) ?
C6 W1 C3 C2 . . . . 61.0(3) ?
C8 W1 C3 C2 . . . . 166.4(2) ?
C7 W1 C3 C2 . . . . -46.4(3) ?
O4 W1 C3 C2 . . . . -117.6(2) ?
C5 W1 C3 C2 . . . . 81.1(2) ?
C1 W1 C3 C2 . . . . 38.1(2) ?
C4 W1 C3 C2 . . . . 119.2(3) ?
C2 C3 C4 C5 . . . . 0.2(4) ?
W1 C3 C4 C5 . . . . 61.5(3) ?
C2 C3 C4 W1 . . . . -61.3(3) ?
C6 W1 C4 C3 . . . . 142.9(2) ?
C8 W1 C4 C3 . . . . -139.7(2) ?
C7 W1 C4 C3 . . . . 28.1(4) ?
O4 W1 C4 C3 . . . . -56.2(2) ?
C5 W1 C4 C3 . . . . 115.9(3) ?
C1 W1 C4 C3 . . . . 77.6(2) ?
C2 W1 C4 C3 . . . . 35.7(2) ?
C6 W1 C4 C5 . . . . 27.0(3) ?
C8 W1 C4 C5 . . . . 104.4(2) ?
C7 W1 C4 C5 . . . . -87.8(4) ?
O4 W1 C4 C5 . . . . -172.1(2) ?
C1 W1 C4 C5 . . . . -38.3(2) ?
C2 W1 C4 C5 . . . . -80.2(2) ?
C3 W1 C4 C5 . . . . -115.9(3) ?
C3 C4 C5 C1 . . . . 0.4(4) ?
W1 C4 C5 C1 . . . . 64.5(2) ?
C3 C4 C5 W1 . . . . -64.1(3) ?
C2 C1 C5 C4 . . . . -0.8(4) ?
W1 C1 C5 C4 . . . . -66.6(3) ?
C2 C1 C5 W1 . . . . 65.8(2) ?
C6 W1 C5 C4 . . . . -155.8(2) ?
C8 W1 C5 C4 . . . . -80.0(2) ?
C7 W1 C5 C4 . . . . 139.6(3) ?
O4 W1 C5 C4 . . . . 10.9(3) ?
C1 W1 C5 C4 . . . . 115.8(3) ?
C2 W1 C5 C4 . . . . 77.9(2) ?
C3 W1 C5 C4 . . . . 36.9(2) ?
C6 W1 C5 C1 . . . . 88.4(2) ?
C8 W1 C5 C1 . . . . 164.3(2) ?
C7 W1 C5 C1 . . . . 23.9(3) ?
O4 W1 C5 C1 . . . . -104.8(2) ?
C2 W1 C5 C1 . . . . -37.9(2) ?
C4 W1 C5 C1 . . . . -115.8(3) ?
C3 W1 C5 C1 . . . . -78.9(2) ?
